data_2203750
loop_
_publ_author_name
'Therrien, Bruno'
'Burrell, Anthony K.'

_publ_section_title
Dichloro(\h^6^-<i>p</i>-cymene)[\h^1^-(2,4,6-tri-<i>tert</i>-butylphenyl)phosphine-\k<i>P</i>]osmium(II)
_journal_issue 6
_journal_name_full 'Acta Crystallographica Section E'
_journal_page_first m863
_journal_page_last m864
_journal_paper_doi 10.1107/S1600536804012474
_journal_volume 60
_journal_year 2004
_chemical_formula_iupac '[Os (C10 H14) Cl2 (C18 H31 P1)]'
_chemical_formula_moiety 'C28 H45 Cl2 Os P'
_chemical_formula_sum 'C28 H45 Cl2 Os P'
_chemical_formula_weight 673.71
_chemical_name_systematic
;
Dichloro(\h^6^-p-cymene)[(2,4,6-tri-tert-butylphenyl)phosphine-\kP]osmium
;
_space_group_IT_number 15
_symmetry_cell_setting monoclinic
_symmetry_space_group_name_Hall '-C 2yc'
_symmetry_space_group_name_H-M 'C 1 2/c 1'
_atom_sites_solution_hydrogens geom
_atom_sites_solution_primary direct
_atom_sites_solution_secondary difmap
_audit_creation_method SHELXL-97
_cell_angle_alpha 90.00
_cell_angle_beta 102.6780(10)
_cell_angle_gamma 90.00
_cell_formula_units_Z 8
_cell_length_a 15.3347(2)
_cell_length_b 13.0280(2)
_cell_length_c 31.6125(4)
_cell_measurement_reflns_used 6588
_cell_measurement_temperature 150(2)
_cell_measurement_theta_max 26.72
_cell_measurement_theta_min 1.32
_cell_volume 6161.58(15)
_computing_cell_refinement 'SAINT (Bruker, 1998)'
_computing_data_collection 'SMART (Bruker, 1998)'
_computing_data_reduction SAINT
_computing_molecular_graphics 'ORTEP-3 (Farrugia, 1997)'
_computing_publication_material SHELXL97
_computing_structure_refinement 'SHELXL97 (Sheldrick, 1997)'
_computing_structure_solution 'SHELXS97 (Sheldrick, 1997)'
_diffrn_ambient_temperature 150(2)
_diffrn_measured_fraction_theta_full 0.994
_diffrn_measured_fraction_theta_max 0.994
_diffrn_measurement_device_type 'Siemens SMART CCD area-detector'
_diffrn_measurement_method '\w scans'
_diffrn_radiation_monochromator graphite
_diffrn_radiation_source 'fine-focus sealed tube'
_diffrn_radiation_type MoK\a
_diffrn_radiation_wavelength 0.71073
_diffrn_reflns_av_R_equivalents 0.0282
_diffrn_reflns_av_sigmaI/netI 0.0343
_diffrn_reflns_limit_h_max 19
_diffrn_reflns_limit_h_min -19
_diffrn_reflns_limit_k_max 10
_diffrn_reflns_limit_k_min -16
_diffrn_reflns_limit_l_max 40
_diffrn_reflns_limit_l_min -37
_diffrn_reflns_number 18106
_diffrn_reflns_theta_full 26.72
_diffrn_reflns_theta_max 26.72
_diffrn_reflns_theta_min 1.32
_diffrn_standards_number 0
_exptl_absorpt_coefficient_mu 4.378
_exptl_absorpt_correction_T_max 0.8799
_exptl_absorpt_correction_T_min 0.3737
_exptl_absorpt_correction_type multi-scan
_exptl_absorpt_process_details '(Blessing, 1995)'
_exptl_crystal_colour orange
_exptl_crystal_density_diffrn 1.453
_exptl_crystal_density_method 'not measured'
_exptl_crystal_description rod
_exptl_crystal_F_000 2704
_exptl_crystal_size_max 0.28
_exptl_crystal_size_mid 0.20
_exptl_crystal_size_min 0.03
_refine_diff_density_max 1.005
_refine_diff_density_min -1.051
_refine_ls_extinction_method none
_refine_ls_goodness_of_fit_ref 1.192
_refine_ls_hydrogen_treatment mixed
_refine_ls_matrix_type full
_refine_ls_number_parameters 337
_refine_ls_number_reflns 6510
_refine_ls_number_restraints 72
_refine_ls_restrained_S_all 1.193
_refine_ls_R_factor_all 0.0379
_refine_ls_R_factor_gt 0.0310
_refine_ls_shift/su_max 0.023
_refine_ls_shift/su_mean 0.001
_refine_ls_structure_factor_coef Fsqd
_refine_ls_weighting_details 'calc w=1/[\s^2^(Fo^2^)+(0.0385P)^2^+8.2375P] where P=(Fo^2^+2Fc^2^)/3'
_refine_ls_weighting_scheme calc
_refine_ls_wR_factor_gt 0.0779
_refine_ls_wR_factor_ref 0.0807
_reflns_number_gt 5767
_reflns_number_total 6510
_reflns_threshold_expression I>2\s(I)
_cod_data_source_file dn6138.cif
_cod_data_source_block I
_cod_original_sg_symbol_H-M 'C 2/c'
_cod_database_code 2203750

loop_
_symmetry_equiv_pos_as_xyz
'x, y, z'
'-x, y, -z+1/2'
'x+1/2, y+1/2, z'
'-x+1/2, y+1/2, -z+1/2'
'-x, -y, -z'
'x, -y, z-1/2'
'-x+1/2, -y+1/2, -z'
'x+1/2, -y+1/2, z-1/2'

loop_
_atom_site_label
_atom_site_fract_x
_atom_site_fract_y
_atom_site_fract_z
_atom_site_U_iso_or_equiv
_atom_site_adp_type
_atom_site_calc_flag
_atom_site_refinement_flags
_atom_site_occupancy
_atom_site_disorder_assembly
_atom_site_disorder_group
_atom_site_type_symbol
Os 0.210556(9) 0.591523(12) 0.055462(5) 0.01886(6) Uani d . 1 . . Os
Cl1 0.20290(8) 0.50837(9) -0.01337(3) 0.0310(2) Uani d . 1 . . Cl
Cl2 0.08135(7) 0.68720(8) 0.01823(4) 0.0276(2) Uani d . 1 . . Cl
P 0.10235(7) 0.46941(8) 0.06318(3) 0.0204(2) Uani d . 1 . . P
H2 0.017(3) 0.501(3) 0.0529(14) 0.024 Uiso d . 1 . . H
H1 0.092(3) 0.393(3) 0.0384(15) 0.024 Uiso d . 1 . . H
C1 0.2034(3) 0.8307(4) 0.09602(18) 0.0375(11) Uani d . 1 . . C
H1A 0.1463 0.8147 0.1022 0.056 Uiso calc R 1 . . H
H1B 0.1947 0.8660 0.0688 0.056 Uiso calc R 1 . . H
H1C 0.2365 0.8737 0.1186 0.056 Uiso calc R 1 . . H
C2 0.2546(3) 0.7325(3) 0.09375(14) 0.0261(9) Uani d . 1 . . C
C3 0.3076(3) 0.7224(3) 0.06175(14) 0.0246(9) Uani d . 1 . . C
H3 0.3115 0.7766 0.0431 0.030 Uiso calc R 1 . . H
C4 0.3534(3) 0.6304(3) 0.05863(14) 0.0252(9) Uani d . 1 . . C
H4 0.3874 0.6247 0.0377 0.030 Uiso calc R 1 . . H
C5 0.3492(3) 0.5452(4) 0.08674(16) 0.0287(10) Uani d . 1 . . C
C6 0.2964(3) 0.5575(4) 0.11798(14) 0.0273(9) Uani d . 1 . . C
H6 0.2913 0.5030 0.1363 0.033 Uiso calc R 1 . . H
C7 0.2514(3) 0.6506(4) 0.12210(14) 0.0284(10) Uani d . 1 . . C
H7 0.2194 0.6574 0.1438 0.034 Uiso calc R 1 . . H
C8 0.4017(3) 0.4459(4) 0.0875(2) 0.0436(13) Uani d . 1 . . C
H8 0.3632 0.3896 0.0929 0.052 Uiso calc R 1 . . H
C9 0.4841(4) 0.4477(5) 0.1252(2) 0.0521(15) Uani d . 1 . . C
H9A 0.5152 0.3835 0.1264 0.078 Uiso calc R 1 . . H
H9B 0.4655 0.4582 0.1520 0.078 Uiso calc R 1 . . H
H9C 0.5231 0.5025 0.1209 0.078 Uiso calc R 1 . . H
C10 0.4287(4) 0.4237(5) 0.0452(2) 0.0632(19) Uani d . 1 . . C
H10A 0.3766 0.4244 0.0219 0.095 Uiso calc R 1 . . H
H10B 0.4566 0.3574 0.0467 0.095 Uiso calc R 1 . . H
H10C 0.4700 0.4751 0.0401 0.095 Uiso calc R 1 . . H
C11 0.1206(2) 0.4097(3) 0.11692(13) 0.0189(8) Uani d . 1 . . C
C12 0.1774(3) 0.3214(3) 0.12621(14) 0.0213(8) Uani d . 1 . . C
C13 0.2274(3) 0.3116(3) 0.16844(14) 0.0263(9) Uani d . 1 . . C
H13 0.2671 0.2569 0.1746 0.032 Uiso calc R 1 . . H
C14 0.2216(3) 0.3784(4) 0.20202(14) 0.0265(9) Uani d . 1 A . C
C15 0.1525(3) 0.4504(3) 0.19347(14) 0.0261(9) Uani d . 1 . . C
H15 0.1416 0.4897 0.2163 0.031 Uiso calc R 1 . . H
C16 0.0990(3) 0.4661(3) 0.15219(13) 0.0207(8) Uani d . 1 . . C
C17 0.1775(3) 0.2331(3) 0.09361(15) 0.0268(9) Uani d . 1 . . C
C18 0.2189(4) 0.1350(4) 0.11660(19) 0.0444(13) Uani d . 1 . . C
H18A 0.2105 0.0792 0.0963 0.067 Uiso calc R 1 . . H
H18B 0.1903 0.1191 0.1400 0.067 Uiso calc R 1 . . H
H18C 0.2816 0.1455 0.1279 0.067 Uiso calc R 1 . . H
C19 0.0792(3) 0.2048(3) 0.07328(16) 0.0322(10) Uani d . 1 . . C
H19A 0.0777 0.1471 0.0542 0.048 Uiso calc R 1 . . H
H19B 0.0500 0.2623 0.0571 0.048 Uiso calc R 1 . . H
H19C 0.0489 0.1875 0.0959 0.048 Uiso calc R 1 . . H
C20 0.2304(4) 0.2562(5) 0.05848(19) 0.0495(15) Uani d . 1 . . C
H20A 0.2931 0.2578 0.0714 0.074 Uiso calc R 1 . . H
H20B 0.2122 0.3215 0.0454 0.074 Uiso calc R 1 . . H
H20C 0.2187 0.2037 0.0367 0.074 Uiso calc R 1 . . H
C21 0.0130(3) 0.5322(3) 0.14711(14) 0.0262(9) Uani d . 1 . . C
C22 -0.0664(3) 0.4671(4) 0.12280(17) 0.0330(11) Uani d . 1 . . C
H22A -0.1203 0.5069 0.1185 0.049 Uiso calc R 1 . . H
H22B -0.0725 0.4071 0.1396 0.049 Uiso calc R 1 . . H
H22C -0.0559 0.4467 0.0952 0.049 Uiso calc R 1 . . H
C23 -0.0076(3) 0.5561(4) 0.19176(17) 0.0380(11) Uani d . 1 . . C
H23A 0.0381 0.6001 0.2079 0.057 Uiso calc R 1 . . H
H23B -0.0091 0.4932 0.2074 0.057 Uiso calc R 1 . . H
H23C -0.0645 0.5897 0.1877 0.057 Uiso calc R 1 . . H
C24 0.0167(3) 0.6364(4) 0.12505(16) 0.0330(10) Uani d . 1 . . C
H24A 0.0363 0.6269 0.0985 0.050 Uiso calc R 1 . . H
H24B 0.0579 0.6806 0.1439 0.050 Uiso calc R 1 . . H
H24C -0.0416 0.6670 0.1189 0.050 Uiso calc R 1 . . H
C25 0.2869(4) 0.3701(5) 0.24629(16) 0.0422(11) Uani d DU 1 . . C
C26A 0.2770(7) 0.2587(6) 0.2640(3) 0.053(2) Uani d PDU 0.70 A 1 C
H26A 0.2176 0.2497 0.2685 0.079 Uiso calc PR 0.70 A 1 H
H26B 0.3195 0.2494 0.2910 0.079 Uiso calc PR 0.70 A 1 H
H26C 0.2880 0.2091 0.2433 0.079 Uiso calc PR 0.70 A 1 H
C27A 0.2697(8) 0.4493(8) 0.2791(4) 0.053(3) Uani d PDU 0.70 A 1 C
H27A 0.2782 0.5171 0.2687 0.079 Uiso calc PR 0.70 A 1 H
H27B 0.3107 0.4383 0.3064 0.079 Uiso calc PR 0.70 A 1 H
H27C 0.2095 0.4425 0.2828 0.079 Uiso calc PR 0.70 A 1 H
C28A 0.3819(5) 0.3777(9) 0.2402(3) 0.054(2) Uani d PDU 0.70 A 1 C
H28A 0.3947 0.3198 0.2238 0.081 Uiso calc PR 0.70 A 1 H
H28B 0.4225 0.3784 0.2680 0.081 Uiso calc PR 0.70 A 1 H
H28C 0.3887 0.4398 0.2249 0.081 Uiso calc PR 0.70 A 1 H
C26B 0.3316(18) 0.2659(14) 0.2581(8) 0.077(5) Uani d PDU 0.30 A 2 C
H26D 0.2871 0.2161 0.2611 0.115 Uiso calc PR 0.30 A 2 H
H26E 0.3748 0.2716 0.2850 0.115 Uiso calc PR 0.30 A 2 H
H26F 0.3608 0.2445 0.2357 0.115 Uiso calc PR 0.30 A 2 H
C27B 0.249(2) 0.419(2) 0.2823(9) 0.055(5) Uani d PDU 0.30 A 2 C
H27D 0.2218 0.4838 0.2725 0.082 Uiso calc PR 0.30 A 2 H
H27E 0.2964 0.4301 0.3074 0.082 Uiso calc PR 0.30 A 2 H
H27F 0.2049 0.3745 0.2898 0.082 Uiso calc PR 0.30 A 2 H
C28B 0.3670(14) 0.4428(19) 0.2437(8) 0.072(5) Uani d PDU 0.30 A 2 C
H28D 0.3925 0.4224 0.2198 0.108 Uiso calc PR 0.30 A 2 H
H28E 0.4116 0.4382 0.2702 0.108 Uiso calc PR 0.30 A 2 H
H28F 0.3460 0.5122 0.2394 0.108 Uiso calc PR 0.30 A 2 H

loop_
_atom_site_aniso_label
_atom_site_aniso_U_11
_atom_site_aniso_U_22
_atom_site_aniso_U_33
_atom_site_aniso_U_12
_atom_site_aniso_U_13
_atom_site_aniso_U_23
Os 0.01838(9) 0.01866(10) 0.01856(10) -0.00014(6) 0.00193(6) 0.00196(6)
Cl1 0.0409(6) 0.0322(6) 0.0198(5) -0.0001(5) 0.0063(4) -0.0023(4)
Cl2 0.0240(5) 0.0264(5) 0.0293(6) 0.0022(4) -0.0009(4) 0.0091(4)
P 0.0202(5) 0.0206(5) 0.0176(5) -0.0020(4) -0.0016(4) 0.0022(4)
C1 0.037(3) 0.026(2) 0.050(3) -0.001(2) 0.010(2) -0.009(2)
C2 0.023(2) 0.025(2) 0.029(2) -0.0030(17) 0.0038(17) -0.0085(18)
C3 0.026(2) 0.021(2) 0.025(2) -0.0081(17) 0.0012(16) 0.0025(17)
C4 0.0187(19) 0.028(2) 0.030(2) -0.0037(17) 0.0069(17) -0.0026(18)
C5 0.0176(19) 0.026(2) 0.039(3) 0.0034(17) -0.0025(17) -0.0006(19)
C6 0.024(2) 0.030(2) 0.023(2) -0.0067(18) -0.0063(17) 0.0075(18)
C7 0.026(2) 0.036(3) 0.021(2) -0.0052(19) 0.0015(17) -0.0043(18)
C8 0.026(2) 0.028(3) 0.074(4) 0.002(2) 0.005(2) -0.005(3)
C9 0.033(3) 0.046(3) 0.072(4) 0.011(2) 0.000(3) 0.020(3)
C10 0.051(4) 0.054(4) 0.081(5) 0.019(3) 0.006(3) -0.027(3)
C11 0.0148(17) 0.019(2) 0.021(2) -0.0008(15) -0.0001(14) 0.0023(16)
C12 0.0179(18) 0.017(2) 0.028(2) -0.0020(15) 0.0026(16) 0.0007(16)
C13 0.026(2) 0.021(2) 0.030(2) 0.0027(17) 0.0015(17) 0.0062(17)
C14 0.023(2) 0.033(2) 0.020(2) 0.0014(18) -0.0023(16) 0.0067(18)
C15 0.030(2) 0.027(2) 0.020(2) 0.0006(18) 0.0041(17) -0.0002(18)
C16 0.0199(19) 0.017(2) 0.024(2) 0.0000(15) 0.0039(16) 0.0028(16)
C17 0.026(2) 0.017(2) 0.034(3) -0.0003(17) 0.0014(18) -0.0022(18)
C18 0.043(3) 0.026(3) 0.057(4) 0.008(2) -0.004(2) -0.009(2)
C19 0.035(2) 0.020(2) 0.038(3) -0.0068(18) -0.002(2) -0.0019(19)
C20 0.053(3) 0.042(3) 0.059(4) -0.007(3) 0.024(3) -0.025(3)
C21 0.022(2) 0.028(2) 0.029(2) 0.0048(17) 0.0052(17) 0.0019(18)
C22 0.019(2) 0.035(3) 0.045(3) 0.0004(18) 0.0059(19) 0.004(2)
C23 0.033(3) 0.048(3) 0.036(3) 0.009(2) 0.012(2) 0.000(2)
C24 0.030(2) 0.027(2) 0.043(3) 0.0104(19) 0.008(2) 0.005(2)
C25 0.042(3) 0.058(3) 0.020(2) 0.012(2) -0.0070(19) 0.004(2)
C26A 0.060(5) 0.061(4) 0.029(4) 0.018(4) -0.007(4) 0.022(3)
C27A 0.053(6) 0.068(6) 0.027(4) 0.012(5) -0.012(4) -0.008(5)
C28A 0.030(3) 0.086(6) 0.037(4) 0.007(4) -0.012(3) -0.009(5)
C26B 0.079(10) 0.078(7) 0.053(9) 0.033(7) -0.030(9) 0.003(7)
C27B 0.057(10) 0.080(11) 0.020(7) 0.009(8) -0.008(6) 0.000(8)
C28B 0.046(8) 0.109(9) 0.051(9) -0.011(8) -0.012(7) 0.003(10)

loop_
_atom_type_symbol
_atom_type_description
_atom_type_scat_dispersion_real
_atom_type_scat_dispersion_imag
_atom_type_scat_source
C C 0.0033 0.0016 'International Tables Vol C Tables 4.2.6.8 and 6.1.1.4'
H H 0.0000 0.0000 'International Tables Vol C Tables 4.2.6.8 and 6.1.1.4'
P P 0.1023 0.0942 'International Tables Vol C Tables 4.2.6.8 and 6.1.1.4'
Cl Cl 0.1484 0.1585 'International Tables Vol C Tables 4.2.6.8 and 6.1.1.4'
Os Os -1.2165 7.6030 'International Tables Vol C Tables 4.2.6.8 and 6.1.1.4'

loop_
_geom_angle_atom_site_label_1
_geom_angle_atom_site_label_2
_geom_angle_atom_site_label_3
_geom_angle
_geom_angle_publ_flag
C6 Os C7 37.81(18) ?
C6 Os C2 67.70(17) ?
C7 Os C2 36.94(17) ?
C6 Os C5 37.64(17) ?
C7 Os C5 68.02(17) ?
C2 Os C5 80.52(16) ?
C6 Os C4 67.10(16) ?
C7 Os C4 78.88(16) ?
C2 Os C4 66.99(16) ?
C5 Os C4 37.54(17) ?
C6 Os C3 79.39(16) ?
C7 Os C3 66.77(16) ?
C2 Os C3 37.51(15) ?
C5 Os C3 67.41(16) ?
C4 Os C3 36.57(16) ?
C6 Os P 93.94(12) ?
C7 Os P 101.33(12) ?
C2 Os P 129.82(11) ?
C5 Os P 113.47(12) ?
C4 Os P 149.16(12) ?
C3 Os P 167.24(11) ?
C6 Os Cl1 129.13(13) ?
C7 Os Cl1 165.59(12) ?
C2 Os Cl1 144.30(12) ?
C5 Os Cl1 97.57(13) ?
C4 Os Cl1 89.74(12) ?
C3 Os Cl1 108.76(11) ?
P Os Cl1 83.91(4) y
C6 Os Cl2 144.97(13) ?
C7 Os Cl2 108.45(12) ?
C2 Os Cl2 87.59(12) ?
C5 Os Cl2 163.48(12) ?
C4 Os Cl2 126.67(12) ?
C3 Os Cl2 96.21(11) ?
P Os Cl2 82.97(4) y
Cl1 Os Cl2 85.41(4) y
C11 P Os 114.57(13) y
C11 P H2 107.3(18) ?
Os P H2 116.2(18) ?
C11 P H1 103(2) ?
Os P H1 118(2) ?
H2 P H1 96(3) ?
C2 C1 H1A 109.5 ?
C2 C1 H1B 109.5 ?
H1A C1 H1B 109.5 ?
C2 C1 H1C 109.5 ?
H1A C1 H1C 109.5 ?
H1B C1 H1C 109.5 ?
C7 C2 C3 119.1(4) ?
C7 C2 C1 121.5(4) ?
C3 C2 C1 119.5(4) ?
C7 C2 Os 70.7(3) ?
C3 C2 Os 72.0(2) ?
C1 C2 Os 128.8(3) ?
C4 C3 C2 119.8(4) ?
C4 C3 Os 71.2(2) ?
C2 C3 Os 70.4(2) ?
C4 C3 H3 120.1 ?
C2 C3 H3 120.1 ?
Os C3 H3 130.9 ?
C3 C4 C5 121.8(4) ?
C3 C4 Os 72.2(2) ?
C5 C4 Os 71.0(2) ?
C3 C4 H4 119.1 ?
C5 C4 H4 119.1 ?
Os C4 H4 130.4 ?
C6 C5 C4 117.0(4) ?
C6 C5 C8 117.9(4) ?
C4 C5 C8 125.0(4) ?
C6 C5 Os 69.0(2) ?
C4 C5 Os 71.5(2) ?
C8 C5 Os 133.6(3) ?
C7 C6 C5 121.8(4) ?
C7 C6 Os 72.4(2) ?
C5 C6 Os 73.3(3) ?
C7 C6 H6 119.1 ?
C5 C6 H6 119.1 ?
Os C6 H6 127.3 ?
C2 C7 C6 120.4(4) ?
C2 C7 Os 72.3(3) ?
C6 C7 Os 69.8(2) ?
C2 C7 H7 119.8 ?
C6 C7 H7 119.8 ?
Os C7 H7 130.8 ?
C10 C8 C5 113.3(5) ?
C10 C8 C9 110.6(5) ?
C5 C8 C9 110.0(4) ?
C10 C8 H8 107.6 ?
C5 C8 H8 107.6 ?
C9 C8 H8 107.6 ?
C8 C9 H9A 109.5 ?
C8 C9 H9B 109.5 ?
H9A C9 H9B 109.5 ?
C8 C9 H9C 109.5 ?
H9A C9 H9C 109.5 ?
H9B C9 H9C 109.5 ?
C8 C10 H10A 109.5 ?
C8 C10 H10B 109.5 ?
H10A C10 H10B 109.5 ?
C8 C10 H10C 109.5 ?
H10A C10 H10C 109.5 ?
H10B C10 H10C 109.5 ?
C12 C11 C16 119.0(4) ?
C12 C11 P 119.5(3) ?
C16 C11 P 119.3(3) ?
C13 C12 C11 116.9(4) ?
C13 C12 C17 119.3(4) ?
C11 C12 C17 123.4(4) ?
C14 C13 C12 124.1(4) ?
C14 C13 H13 117.9 ?
C12 C13 H13 117.9 ?
C13 C14 C15 116.5(4) ?
C13 C14 C25 120.9(4) ?
C15 C14 C25 122.6(4) ?
C16 C15 C14 123.0(4) ?
C16 C15 H15 118.5 ?
C14 C15 H15 118.5 ?
C15 C16 C11 117.6(4) ?
C15 C16 C21 119.3(4) ?
C11 C16 C21 122.7(4) ?
C18 C17 C20 106.0(4) ?
C18 C17 C12 111.4(4) ?
C20 C17 C12 114.4(4) ?
C18 C17 C19 105.2(4) ?
C20 C17 C19 111.4(4) ?
C12 C17 C19 108.1(3) ?
C17 C18 H18A 109.5 ?
C17 C18 H18B 109.5 ?
H18A C18 H18B 109.5 ?
C17 C18 H18C 109.5 ?
H18A C18 H18C 109.5 ?
H18B C18 H18C 109.5 ?
C17 C19 H19A 109.5 ?
C17 C19 H19B 109.5 ?
H19A C19 H19B 109.5 ?
C17 C19 H19C 109.5 ?
H19A C19 H19C 109.5 ?
H19B C19 H19C 109.5 ?
C17 C20 H20A 109.5 ?
C17 C20 H20B 109.5 ?
H20A C20 H20B 109.5 ?
C17 C20 H20C 109.5 ?
H20A C20 H20C 109.5 ?
H20B C20 H20C 109.5 ?
C24 C21 C23 105.9(4) ?
C24 C21 C22 111.4(4) ?
C23 C21 C22 105.6(4) ?
C24 C21 C16 115.0(3) ?
C23 C21 C16 110.9(4) ?
C22 C21 C16 107.8(3) ?
C21 C22 H22A 109.5 ?
C21 C22 H22B 109.5 ?
H22A C22 H22B 109.5 ?
C21 C22 H22C 109.5 ?
H22A C22 H22C 109.5 ?
H22B C22 H22C 109.5 ?
C21 C23 H23A 109.5 ?
C21 C23 H23B 109.5 ?
H23A C23 H23B 109.5 ?
C21 C23 H23C 109.5 ?
H23A C23 H23C 109.5 ?
H23B C23 H23C 109.5 ?
C21 C24 H24A 109.5 ?
C21 C24 H24B 109.5 ?
H24A C24 H24B 109.5 ?
C21 C24 H24C 109.5 ?
H24A C24 H24C 109.5 ?
H24B C24 H24C 109.5 ?
C28A C25 C27A 110.9(7) ?
C28A C25 C27B 127.0(14) ?
C27A C25 C27B 20.0(12) ?
C28A C25 C26B 72.4(12) ?
C27A C25 C26B 124.7(12) ?
C27B C25 C26B 114.3(15) ?
C28A C25 C14 109.4(5) ?
C27A C25 C14 113.4(6) ?
C27B C25 C14 111.8(14) ?
C26B C25 C14 116.9(10) ?
C28A C25 C28B 33.5(10) ?
C27A C25 C28B 83.2(12) ?
C27B C25 C28B 102.6(14) ?
C26B C25 C28B 103.5(14) ?
C14 C25 C28B 105.8(10) ?
C28A C25 C26A 106.0(6) ?
C27A C25 C26A 109.7(7) ?
C27B C25 C26A 92.2(13) ?
C26B C25 C26A 33.7(11) ?
C14 C25 C26A 107.1(5) ?
C28B C25 C26A 135.4(11) ?
C25 C26A H26A 109.5 ?
C25 C26A H26B 109.5 ?
C25 C26A H26C 109.5 ?
C25 C27A H27A 109.5 ?
C25 C27A H27B 109.5 ?
C25 C27A H27C 109.5 ?
C25 C28A H28A 109.5 ?
C25 C28A H28B 109.5 ?
C25 C28A H28C 109.5 ?
C25 C26B H26D 109.4 ?
C25 C26B H26E 109.5 ?
H26D C26B H26E 109.5 ?
C25 C26B H26F 109.5 ?
H26D C26B H26F 109.5 ?
H26E C26B H26F 109.5 ?
C25 C27B H27D 109.5 ?
C25 C27B H27E 109.5 ?
H27D C27B H27E 109.5 ?
C25 C27B H27F 109.5 ?
H27D C27B H27F 109.5 ?
H27E C27B H27F 109.5 ?
C25 C28B H28D 109.5 ?
C25 C28B H28E 109.5 ?
H28D C28B H28E 109.5 ?
C25 C28B H28F 109.5 ?
H28D C28B H28F 109.5 ?
H28E C28B H28F 109.5 ?

loop_
_geom_bond_atom_site_label_1
_geom_bond_atom_site_label_2
_geom_bond_distance
_geom_bond_publ_flag
Os C6 2.167(4) y
Os C7 2.201(4) y
Os C2 2.221(4) y
Os C5 2.223(4) y
Os C4 2.229(4) y
Os C3 2.243(4) y
Os P 2.3498(10) y
Os Cl1 2.4103(11) y
Os Cl2 2.4168(10) y
P C11 1.833(4) ?
P H2 1.35(4) ?
P H1 1.25(4) ?
C1 C2 1.512(6) ?
C1 H1A 0.9600 ?
C1 H1B 0.9600 ?
C1 H1C 0.9600 ?
C2 C7 1.401(6) ?
C2 C3 1.435(6) ?
C3 C4 1.403(6) ?
C3 H3 0.9300 ?
C4 C5 1.433(6) ?
C4 H4 0.9300 ?
C5 C6 1.417(6) ?
C5 C8 1.521(6) ?
C6 C7 1.415(7) ?
C6 H6 0.9300 ?
C7 H7 0.9300 ?
C8 C10 1.513(9) ?
C8 C9 1.535(8) ?
C8 H8 0.9800 ?
C9 H9A 0.9600 ?
C9 H9B 0.9600 ?
C9 H9C 0.9600 ?
C10 H10A 0.9600 ?
C10 H10B 0.9600 ?
C10 H10C 0.9600 ?
C11 C12 1.433(5) ?
C11 C16 1.434(6) ?
C12 C13 1.392(6) ?
C12 C17 1.545(6) ?
C13 C14 1.390(6) ?
C13 H13 0.9300 ?
C14 C15 1.397(6) ?
C14 C25 1.535(6) ?
C15 C16 1.395(6) ?
C15 H15 0.9300 ?
C16 C21 1.554(5) ?
C17 C18 1.536(7) ?
C17 C20 1.541(7) ?
C17 C19 1.548(6) ?
C18 H18A 0.9600 ?
C18 H18B 0.9600 ?
C18 H18C 0.9600 ?
C19 H19A 0.9600 ?
C19 H19B 0.9600 ?
C19 H19C 0.9600 ?
C20 H20A 0.9600 ?
C20 H20B 0.9600 ?
C20 H20C 0.9600 ?
C21 C24 1.533(6) ?
C21 C23 1.544(6) ?
C21 C22 1.544(6) ?
C22 H22A 0.9600 ?
C22 H22B 0.9600 ?
C22 H22C 0.9600 ?
C23 H23A 0.9600 ?
C23 H23B 0.9600 ?
C23 H23C 0.9600 ?
C24 H24A 0.9600 ?
C24 H24B 0.9600 ?
C24 H24C 0.9600 ?
C25 C28A 1.514(9) ?
C25 C27A 1.526(10) ?
C25 C27B 1.528(16) ?
C25 C26B 1.531(15) ?
C25 C28B 1.568(16) ?
C25 C26A 1.575(9) ?
C26A H26A 0.9600 ?
C26A H26B 0.9600 ?
C26A H26C 0.9600 ?
C27A H27A 0.9600 ?
C27A H27B 0.9600 ?
C27A H27C 0.9600 ?
C28A H28A 0.9600 ?
C28A H28B 0.9600 ?
C28A H28C 0.9600 ?
C26B H26D 0.9600 ?
C26B H26E 0.9600 ?
C26B H26F 0.9600 ?
C27B H27D 0.9600 ?
C27B H27E 0.9600 ?
C27B H27F 0.9600 ?
C28B H28D 0.9600 ?
C28B H28E 0.9600 ?
C28B H28F 0.9600 ?
